data_7223376
loop_
_publ_author_name
'Seipp, Charles Aaron'
'Williams, Neil J.'
'Bryantsev, Vyacheslav'
'Custelcean, Radu'
'Moyer, Bruce A.'

_publ_section_title
;
 A Conformationally Persistent Pseudo-bicyclic Guanidinium for Anion
 Coordination As Stabilized by Dual Intramolecular Hydrogen Bonds
;
_journal_name_full 'RSC Adv.'
_journal_paper_doi 10.1039/C5RA21864K
_journal_year 2015
_chemical_formula_sum 'C11 H12 Cl N5'
_chemical_formula_weight 249.71
_chemical_name_systematic 'N,N'-bis(2-pyridyl)guanidinium chloride'
_space_group_IT_number 14
_symmetry_cell_setting monoclinic
_symmetry_space_group_name_Hall '-P 2yn'
_symmetry_space_group_name_H-M 'P 1 21/n 1'
_atom_sites_solution_hydrogens geom
_atom_sites_solution_primary direct
_atom_sites_solution_secondary difmap
_audit_creation_method SHELXL-97
_audit_update_record
;
2015-06-03 deposited with the CCDC.
2015-11-17 downloaded from the CCDC.
;
_cell_angle_alpha 90.00
_cell_angle_beta 109.751(2)
_cell_angle_gamma 90.00
_cell_formula_units_Z 8
_cell_length_a 14.0796(13)
_cell_length_b 10.6907(10)
_cell_length_c 16.9593(16)
_cell_measurement_temperature 173(2)
_cell_volume 2402.6(4)
_computing_structure_refinement 'SHELXL-97 (Sheldrick, 2008)'
_computing_structure_solution 'SHELXS-97 (Sheldrick, 2008)'
_diffrn_ambient_temperature 173(2)
_diffrn_measured_fraction_theta_full 0.989
_diffrn_measured_fraction_theta_max 0.989
_diffrn_radiation_monochromator graphite
_diffrn_radiation_source 'fine-focus sealed tube'
_diffrn_radiation_type MoK\a
_diffrn_radiation_wavelength 0.71073
_diffrn_reflns_av_R_equivalents 0.0380
_diffrn_reflns_av_sigmaI/netI 0.0558
_diffrn_reflns_limit_h_max 18
_diffrn_reflns_limit_h_min -16
_diffrn_reflns_limit_k_max 12
_diffrn_reflns_limit_k_min -14
_diffrn_reflns_limit_l_max 21
_diffrn_reflns_limit_l_min -22
_diffrn_reflns_number 14374
_diffrn_reflns_theta_full 28.33
_diffrn_reflns_theta_max 28.33
_diffrn_reflns_theta_min 2.29
_exptl_absorpt_coefficient_mu 0.303
_exptl_absorpt_correction_T_max 0.9940
_exptl_absorpt_correction_T_min 0.8884
_exptl_absorpt_correction_type multi-scan
_exptl_absorpt_process_details SADABS
_exptl_crystal_colour colorless
_exptl_crystal_density_diffrn 1.381
_exptl_crystal_density_method 'not measured'
_exptl_crystal_description plate
_exptl_crystal_F_000 1040
_exptl_crystal_recrystallization_method 'Slow diffusion of diethyl ether into methanol'
_exptl_crystal_size_max 0.40
_exptl_crystal_size_mid 0.09
_exptl_crystal_size_min 0.02
_refine_diff_density_max 0.392
_refine_diff_density_min -0.210
_refine_diff_density_rms 0.061
_refine_ls_extinction_method none
_refine_ls_goodness_of_fit_ref 0.975
_refine_ls_hydrogen_treatment constr
_refine_ls_matrix_type full
_refine_ls_number_parameters 307
_refine_ls_number_reflns 5925
_refine_ls_number_restraints 0
_refine_ls_restrained_S_all 0.975
_refine_ls_R_factor_all 0.1000
_refine_ls_R_factor_gt 0.0502
_refine_ls_shift/su_max 0.000
_refine_ls_shift/su_mean 0.000
_refine_ls_structure_factor_coef Fsqd
_refine_ls_weighting_details 'calc w=1/[\s^2^(Fo^2^)+(0.0641P)^2^+0.0000P] where P=(Fo^2^+2Fc^2^)/3'
_refine_ls_weighting_scheme calc
_refine_ls_wR_factor_gt 0.1082
_refine_ls_wR_factor_ref 0.1315
_reflns_number_gt 3506
_reflns_number_total 5925
_reflns_threshold_expression >2sigma(I)
_cod_data_source_file c5ra21864k2.cif
_cod_data_source_block c:\frames\643\work\643s
_cod_original_cell_volume 2402.5(4)
_cod_original_sg_symbol_H-M P2(1)/n
_cod_database_code 7223376

loop_
_symmetry_equiv_pos_as_xyz
'x, y, z'
'-x+1/2, y+1/2, -z+1/2'
'-x, -y, -z'
'x-1/2, -y-1/2, z-1/2'

loop_
_atom_site_label
_atom_site_type_symbol
_atom_site_fract_x
_atom_site_fract_y
_atom_site_fract_z
_atom_site_U_iso_or_equiv
_atom_site_adp_type
_atom_site_occupancy
_atom_site_symmetry_multiplicity
_atom_site_calc_flag
_atom_site_refinement_flags
Cl1 Cl -0.13238(4) 0.42127(5) 0.06391(4) 0.03988(16) Uani 1 1 d .
N1 N -0.36832(14) 0.0411(2) -0.10268(13) 0.0492(5) Uani 1 1 d .
C1 C -0.34454(16) 0.1496(2) -0.06258(13) 0.0362(5) Uani 1 1 d .
Cl2 Cl 1.07047(5) -0.12134(6) 0.41207(4) 0.05115(19) Uani 1 1 d .
N2 N -0.24477(13) 0.19183(17) -0.04199(12) 0.0371(4) Uani 1 1 d .
H2 H -0.2298 0.2606 -0.0118 0.044 Uiso 1 1 calc R
C2 C -0.41310(17) 0.2218(2) -0.03907(14) 0.0400(5) Uani 1 1 d .
H2A H -0.3931 0.2989 -0.0104 0.048 Uiso 1 1 calc R
N3 N -0.18099(14) 0.04060(17) -0.10928(11) 0.0385(4) Uani 1 1 d .
H3A H -0.1299 0.0101 -0.1219 0.046 Uiso 1 1 calc R
H3B H -0.2403 0.0038 -0.1281 0.046 Uiso 1 1 calc R
C3 C -0.50982(18) 0.1789(2) -0.05838(15) 0.0475(6) Uani 1 1 d .
H3 H -0.5579 0.2250 -0.0423 0.057 Uiso 1 1 calc R
N4 N -0.08024(13) 0.20048(16) -0.03224(12) 0.0362(4) Uani 1 1 d .
H4 H -0.0797 0.2665 -0.0011 0.043 Uiso 1 1 calc R
C4 C -0.5365(2) 0.0684(3) -0.10123(18) 0.0603(8) Uani 1 1 d .
H4A H -0.6038 0.0384 -0.1171 0.072 Uiso 1 1 calc R
N5 N 0.01806(14) 0.06943(17) -0.08551(11) 0.0369(4) Uani 1 1 d .
C5 C -0.4636(2) 0.0016(3) -0.12085(19) 0.0636(8) Uani 1 1 d .
H5 H -0.4819 -0.0764 -0.1487 0.076 Uiso 1 1 calc R
N6 N 0.82449(13) 0.21401(18) 0.21000(12) 0.0393(5) Uani 1 1 d .
C6 C -0.16880(16) 0.14048(19) -0.06262(13) 0.0331(5) Uani 1 1 d .
N7 N 0.95742(13) 0.09366(17) 0.29565(11) 0.0373(4) Uani 1 1 d .
H7 H 0.9737 0.0285 0.3293 0.045 Uiso 1 1 calc R
C7 C 0.01157(16) 0.1722(2) -0.04341(14) 0.0347(5) Uani 1 1 d .
N8 N 1.01689(14) 0.23174(18) 0.21654(12) 0.0425(5) Uani 1 1 d .
H8A H 1.0672 0.2587 0.2013 0.051 Uiso 1 1 calc R
H8B H 0.9568 0.2662 0.1953 0.051 Uiso 1 1 calc R
C8 C 0.09107(18) 0.2556(2) -0.01034(15) 0.0434(6) Uani 1 1 d .
H8 H 0.0827 0.3287 0.0184 0.052 Uiso 1 1 calc R
N9 N 1.12159(13) 0.08485(17) 0.30496(12) 0.0383(4) Uani 1 1 d .
H9 H 1.1235 0.0229 0.3397 0.046 Uiso 1 1 calc R
C9 C 0.18165(19) 0.2297(2) -0.02024(16) 0.0488(6) Uani 1 1 d .
H9A H 0.2376 0.2844 0.0019 0.059 Uiso 1 1 calc R
N10 N 1.21364(14) 0.19946(18) 0.23671(12) 0.0408(5) Uani 1 1 d .
C10 C 0.19009(19) 0.1228(2) -0.06295(16) 0.0476(6) Uani 1 1 d .
H10 H 0.2521 0.1025 -0.0705 0.057 Uiso 1 1 calc R
C11 C 0.10753(18) 0.0462(2) -0.09435(14) 0.0419(6) Uani 1 1 d .
H11 H 0.1142 -0.0270 -0.1238 0.050 Uiso 1 1 calc R
C12 C 0.85749(16) 0.1363(2) 0.27437(14) 0.0341(5) Uani 1 1 d .
C13 C 0.79911(18) 0.0949(2) 0.32074(15) 0.0409(6) Uani 1 1 d .
H13 H 0.8260 0.0395 0.3667 0.049 Uiso 1 1 calc R
C14 C 0.70120(18) 0.1365(2) 0.29803(16) 0.0459(6) Uani 1 1 d .
H14 H 0.6587 0.1090 0.3277 0.055 Uiso 1 1 calc R
C15 C 0.66496(17) 0.2188(2) 0.23144(15) 0.0434(6) Uani 1 1 d .
H15 H 0.5978 0.2496 0.2150 0.052 Uiso 1 1 calc R
C16 C 0.72929(17) 0.2547(2) 0.18990(15) 0.0415(5) Uani 1 1 d .
H16 H 0.7048 0.3115 0.1444 0.050 Uiso 1 1 calc R
C17 C 1.03137(16) 0.1408(2) 0.27053(14) 0.0351(5) Uani 1 1 d .
C18 C 1.21310(16) 0.1125(2) 0.29269(14) 0.0341(5) Uani 1 1 d .
C19 C 1.29890(17) 0.0466(2) 0.34031(14) 0.0409(5) Uani 1 1 d .
H19 H 1.2953 -0.0153 0.3794 0.049 Uiso 1 1 calc R
C20 C 1.38858(18) 0.0739(2) 0.32895(16) 0.0472(6) Uani 1 1 d .
H20 H 1.4485 0.0309 0.3603 0.057 Uiso 1 1 calc R
C21 C 1.39105(18) 0.1643(2) 0.27169(16) 0.0473(6) Uani 1 1 d .
H21 H 1.4526 0.1851 0.2633 0.057 Uiso 1 1 calc R
C22 C 1.30308(18) 0.2233(2) 0.22716(16) 0.0461(6) Uani 1 1 d .
H22 H 1.3052 0.2847 0.1872 0.055 Uiso 1 1 calc R

loop_
_atom_site_aniso_label
_atom_site_aniso_U_11
_atom_site_aniso_U_22
_atom_site_aniso_U_33
_atom_site_aniso_U_23
_atom_site_aniso_U_13
_atom_site_aniso_U_12
Cl1 0.0487(3) 0.0294(3) 0.0416(3) -0.0043(2) 0.0152(3) -0.0012(2)
N1 0.0398(11) 0.0501(13) 0.0583(14) -0.0224(11) 0.0173(10) -0.0086(10)
C1 0.0387(12) 0.0353(12) 0.0331(12) -0.0026(10) 0.0104(10) -0.0008(10)
Cl2 0.0444(3) 0.0507(4) 0.0595(4) 0.0229(3) 0.0190(3) 0.0060(3)
N2 0.0387(10) 0.0301(10) 0.0410(11) -0.0078(8) 0.0118(9) -0.0006(8)
C2 0.0456(14) 0.0402(13) 0.0327(13) -0.0055(10) 0.0111(11) 0.0042(10)
N3 0.0387(10) 0.0339(10) 0.0434(11) -0.0090(9) 0.0145(9) -0.0039(8)
C3 0.0407(14) 0.0597(17) 0.0443(15) -0.0056(12) 0.0171(12) 0.0063(12)
N4 0.0411(11) 0.0248(9) 0.0420(11) -0.0059(8) 0.0133(9) -0.0008(8)
C4 0.0414(14) 0.078(2) 0.0658(19) -0.0265(16) 0.0240(14) -0.0109(13)
N5 0.0401(11) 0.0341(10) 0.0359(10) -0.0010(9) 0.0118(9) -0.0002(8)
C5 0.0481(15) 0.0667(19) 0.080(2) -0.0358(16) 0.0268(15) -0.0162(14)
N6 0.0380(11) 0.0414(11) 0.0390(11) 0.0074(9) 0.0135(9) 0.0038(8)
C6 0.0385(12) 0.0272(11) 0.0319(12) 0.0020(9) 0.0098(10) 0.0004(9)
N7 0.0358(10) 0.0356(10) 0.0401(11) 0.0119(8) 0.0122(9) 0.0017(8)
C7 0.0393(12) 0.0292(11) 0.0348(13) 0.0060(9) 0.0116(10) -0.0005(9)
N8 0.0357(10) 0.0423(11) 0.0502(12) 0.0140(10) 0.0152(9) 0.0035(9)
C8 0.0483(14) 0.0330(12) 0.0476(15) -0.0004(11) 0.0143(12) -0.0034(10)
N9 0.0362(10) 0.0358(10) 0.0432(11) 0.0097(9) 0.0137(9) 0.0026(8)
C9 0.0439(14) 0.0476(15) 0.0530(16) 0.0034(13) 0.0140(13) -0.0096(12)
N10 0.0410(11) 0.0385(11) 0.0452(12) 0.0036(9) 0.0174(10) -0.0003(8)
C10 0.0436(14) 0.0547(16) 0.0482(15) 0.0053(13) 0.0202(12) 0.0006(12)
C11 0.0463(14) 0.0446(14) 0.0363(13) 0.0008(11) 0.0159(11) 0.0041(11)
C12 0.0327(11) 0.0310(11) 0.0365(12) -0.0009(10) 0.0089(10) -0.0015(9)
C13 0.0467(14) 0.0345(12) 0.0436(14) 0.0037(10) 0.0181(12) -0.0041(10)
C14 0.0452(14) 0.0423(14) 0.0557(16) -0.0008(12) 0.0242(13) -0.0044(11)
C15 0.0345(12) 0.0409(13) 0.0534(16) -0.0041(12) 0.0132(12) -0.0004(10)
C16 0.0427(13) 0.0380(13) 0.0419(14) 0.0040(11) 0.0118(11) 0.0043(10)
C17 0.0384(12) 0.0310(11) 0.0361(12) 0.0016(10) 0.0130(10) 0.0000(9)
C18 0.0354(12) 0.0331(11) 0.0331(12) -0.0071(10) 0.0109(10) -0.0018(9)
C19 0.0411(13) 0.0402(13) 0.0374(13) -0.0023(11) 0.0078(11) -0.0008(10)
C20 0.0341(13) 0.0544(16) 0.0484(15) -0.0107(13) 0.0079(12) 0.0023(11)
C21 0.0392(13) 0.0541(16) 0.0524(16) -0.0139(13) 0.0205(12) -0.0053(11)
C22 0.0506(15) 0.0454(14) 0.0505(15) -0.0051(12) 0.0277(13) -0.0069(12)

loop_
_atom_type_symbol
_atom_type_description
_atom_type_scat_dispersion_real
_atom_type_scat_dispersion_imag
_atom_type_scat_source
C C 0.0033 0.0016 'International Tables Vol C Tables 4.2.6.8 and 6.1.1.4'
H H 0.0000 0.0000 'International Tables Vol C Tables 4.2.6.8 and 6.1.1.4'
N N 0.0061 0.0033 'International Tables Vol C Tables 4.2.6.8 and 6.1.1.4'
Cl Cl 0.1484 0.1585 'International Tables Vol C Tables 4.2.6.8 and 6.1.1.4'

loop_
_geom_angle_atom_site_label_1
_geom_angle_atom_site_label_2
_geom_angle_atom_site_label_3
_geom_angle
C1 N1 C5 116.9(2)
N1 C1 C2 123.4(2)
N1 C1 N2 117.77(19)
C2 C1 N2 118.9(2)
C6 N2 C1 128.28(19)
C3 C2 C1 118.4(2)
C2 C3 C4 119.2(2)
C6 N4 C7 128.72(18)
C3 C4 C5 118.7(2)
C7 N5 C11 116.8(2)
N1 C5 C4 123.4(3)
C12 N6 C16 117.10(19)
N3 C6 N4 122.6(2)
N3 C6 N2 122.5(2)
N4 C6 N2 114.92(18)
C17 N7 C12 127.60(18)
N5 C7 C8 123.6(2)
N5 C7 N4 118.98(19)
C8 C7 N4 117.4(2)
C9 C8 C7 118.5(2)
C17 N9 C18 128.39(19)
C8 C9 C10 118.7(2)
C18 N10 C22 116.7(2)
C11 C10 C9 119.1(2)
N5 C11 C10 123.4(2)
N6 C12 C13 123.8(2)
N6 C12 N7 117.20(18)
C13 C12 N7 119.0(2)
C14 C13 C12 117.9(2)
C13 C14 C15 119.5(2)
C16 C15 C14 118.0(2)
N6 C16 C15 123.7(2)
N8 C17 N9 122.5(2)
N8 C17 N7 123.1(2)
N9 C17 N7 114.37(19)
N10 C18 C19 123.6(2)
N10 C18 N9 118.6(2)
C19 C18 N9 117.8(2)
C20 C19 C18 118.0(2)
C19 C20 C21 119.5(2)
C22 C21 C20 118.6(2)
N10 C22 C21 123.7(2)

loop_
_geom_bond_atom_site_label_1
_geom_bond_atom_site_label_2
_geom_bond_distance
N1 C1 1.329(3)
N1 C5 1.339(3)
C1 C2 1.395(3)
C1 N2 1.403(3)
N2 C6 1.349(3)
C2 C3 1.368(3)
N3 C6 1.305(3)
C3 C4 1.371(3)
N4 C6 1.341(3)
N4 C7 1.401(3)
C4 C5 1.380(4)
N5 C7 1.330(3)
N5 C11 1.341(3)
N6 C12 1.325(3)
N6 C16 1.339(3)
N7 C17 1.349(3)
N7 C12 1.405(3)
C7 C8 1.392(3)
N8 C17 1.303(3)
C8 C9 1.370(3)
N9 C17 1.346(3)
N9 C18 1.404(3)
C9 C10 1.380(4)
N10 C18 1.331(3)
N10 C22 1.347(3)
C10 C11 1.374(3)
C12 C13 1.388(3)
C13 C14 1.374(3)
C14 C15 1.386(3)
C15 C16 1.377(3)
C18 C19 1.396(3)
C19 C20 1.372(3)
C20 C21 1.378(4)
C21 C22 1.368(3)
